data_7108351
loop_
_publ_author_name
'Jun Zhang'
'Jun Fu'
'Xiaolong Su'
'Xinke Qin'
'Meixin Zhao'
'Min Shi'

_publ_section_title
;
 Abnormal oxazol-4-ylidene and thiazol-4-ylidene rhodium complexes:
 synthesis, structure, and properties
;
_journal_name_full Chem.Commun.
_journal_page_first 9625
_journal_paper_doi 10.1039/c2cc35020c
_journal_volume 48
_journal_year 2012
_chemical_formula_sum 'C29 H27 Cl N O Rh'
_chemical_formula_weight 543.88
_chemical_name_systematic
;
?
;
_space_group_IT_number 61
_symmetry_cell_setting orthorhombic
_symmetry_space_group_name_Hall '-P 2ac 2ab'
_symmetry_space_group_name_H-M 'P b c a'
_atom_sites_solution_hydrogens geom
_atom_sites_solution_primary direct
_atom_sites_solution_secondary difmap
_audit_creation_method SHELXL-97
_cell_angle_alpha 90.00
_cell_angle_beta 90.00
_cell_angle_gamma 90.00
_cell_formula_units_Z 8
_cell_length_a 11.671(7)
_cell_length_b 19.299(12)
_cell_length_c 21.860(14)
_cell_measurement_reflns_used 1010
_cell_measurement_temperature 293(2)
_cell_measurement_theta_max 24.360
_cell_measurement_theta_min 3.314
_cell_volume 4924(5)
_computing_cell_refinement 'Bruker SMART'
_computing_data_collection 'Bruker SMART'
_computing_data_reduction 'Bruker SHELXTL'
_computing_molecular_graphics 'Bruker SHELXTL'
_computing_publication_material 'Bruker SHELXTL'
_computing_structure_refinement 'SHELXL-97 (Sheldrick, 1997)'
_computing_structure_solution 'SHELXS-97 (Sheldrick, 1990)'
_diffrn_ambient_temperature 293(2)
_diffrn_measured_fraction_theta_full 0.992
_diffrn_measured_fraction_theta_max 0.992
_diffrn_measurement_device_type 'CCD area detector'
_diffrn_measurement_method 'phi and omega scans'
_diffrn_radiation_monochromator graphite
_diffrn_radiation_source 'fine-focus sealed tube'
_diffrn_radiation_type MoK\a
_diffrn_radiation_wavelength 0.71073
_diffrn_reflns_av_R_equivalents 0.0507
_diffrn_reflns_av_sigmaI/netI 0.0479
_diffrn_reflns_limit_h_max 13
_diffrn_reflns_limit_h_min -14
_diffrn_reflns_limit_k_max 12
_diffrn_reflns_limit_k_min -24
_diffrn_reflns_limit_l_max 27
_diffrn_reflns_limit_l_min -27
_diffrn_reflns_number 22379
_diffrn_reflns_theta_full 27.01
_diffrn_reflns_theta_max 27.01
_diffrn_reflns_theta_min 1.86
_diffrn_standards_decay_% 3.59
_exptl_absorpt_coefficient_mu 0.824
_exptl_absorpt_correction_T_max 0.9370
_exptl_absorpt_correction_T_min 0.9076
_exptl_absorpt_correction_type multi-scan
_exptl_absorpt_process_details sadabs
_exptl_crystal_colour yellow
_exptl_crystal_density_diffrn 1.467
_exptl_crystal_density_method 'not measured'
_exptl_crystal_description block
_exptl_crystal_F_000 2224
_exptl_crystal_size_max 0.12
_exptl_crystal_size_mid 0.09
_exptl_crystal_size_min 0.08
_refine_diff_density_max 0.464
_refine_diff_density_min -0.489
_refine_diff_density_rms 0.064
_refine_ls_extinction_coef 0.00013(6)
_refine_ls_extinction_expression Fc^*^=kFc[1+0.001xFc^2^\l^3^/sin(2\q)]^-1/4^
_refine_ls_extinction_method SHELXL
_refine_ls_goodness_of_fit_ref 0.901
_refine_ls_hydrogen_treatment mixed
_refine_ls_matrix_type full
_refine_ls_number_parameters 315
_refine_ls_number_reflns 5336
_refine_ls_number_restraints 1
_refine_ls_restrained_S_all 0.901
_refine_ls_R_factor_all 0.0608
_refine_ls_R_factor_gt 0.0316
_refine_ls_shift/su_max 0.001
_refine_ls_shift/su_mean 0.000
_refine_ls_structure_factor_coef Fsqd
_refine_ls_weighting_details 'calc w=1/[\s^2^(Fo^2^)+(0.0347P)^2^+0.0000P] where P=(Fo^2^+2Fc^2^)/3'
_refine_ls_weighting_scheme calc
_refine_ls_wR_factor_gt 0.0671
_refine_ls_wR_factor_ref 0.0742
_reflns_number_gt 3481
_reflns_number_total 5336
_reflns_threshold_expression >2sigma(I)
_cod_data_source_file c2cc35020c.txt
_cod_data_source_block a20325b
_cod_original_sg_symbol_H-M Pbca
_cod_database_code 7108351

loop_
_symmetry_equiv_pos_as_xyz
'x, y, z'
'-x+1/2, -y, z+1/2'
'-x, y+1/2, -z+1/2'
'x+1/2, -y+1/2, -z'
'-x, -y, -z'
'x-1/2, y, -z-1/2'
'x, -y-1/2, z-1/2'
'-x-1/2, y-1/2, z'

loop_
_atom_site_label
_atom_site_type_symbol
_atom_site_fract_x
_atom_site_fract_y
_atom_site_fract_z
_atom_site_U_iso_or_equiv
_atom_site_adp_type
_atom_site_occupancy
_atom_site_symmetry_multiplicity
_atom_site_calc_flag
_atom_site_refinement_flags
Rh1 Rh 0.362840(18) 0.112677(11) 0.400389(9) 0.03733(8) Uani 1 1 d .
Cl1 Cl 0.32760(7) 0.23398(4) 0.40510(3) 0.0511(2) Uani 1 1 d .
O1 O 0.58423(15) 0.15257(9) 0.55171(7) 0.0366(4) Uani 1 1 d .
N1 N 0.40539(19) 0.12935(10) 0.53845(9) 0.0348(5) Uani 1 1 d .
C1 C 0.4544(2) 0.12325(13) 0.47901(11) 0.0352(6) Uani 1 1 d .
C2 C 0.4841(2) 0.14736(14) 0.57909(11) 0.0354(6) Uani 1 1 d .
C3 C 0.5669(2) 0.13738(13) 0.48939(11) 0.0355(6) Uani 1 1 d .
C4 C 0.2844(2) 0.11979(14) 0.55089(11) 0.0366(6) Uani 1 1 d .
C5 C 0.2133(3) 0.17608(15) 0.55049(13) 0.0465(7) Uani 1 1 d .
H5 H 0.2417 0.2195 0.5400 0.056 Uiso 1 1 calc R
C6 C 0.0999(3) 0.16835(18) 0.56565(15) 0.0586(9) Uani 1 1 d .
H6 H 0.0516 0.2067 0.5662 0.070 Uiso 1 1 calc R
C7 C 0.0584(3) 0.1047(2) 0.57986(18) 0.0729(10) Uani 1 1 d .
H7 H -0.0184 0.0995 0.5903 0.087 Uiso 1 1 calc R
C8 C 0.1292(3) 0.0478(2) 0.5790(2) 0.0855(13) Uani 1 1 d .
H8 H 0.0998 0.0043 0.5884 0.103 Uiso 1 1 calc R
C9 C 0.2434(3) 0.05464(17) 0.56437(16) 0.0635(9) Uani 1 1 d .
H9 H 0.2916 0.0163 0.5636 0.076 Uiso 1 1 calc R
C10 C 0.4773(2) 0.16499(14) 0.64438(11) 0.0392(7) Uani 1 1 d .
C11 C 0.5712(3) 0.19878(16) 0.66973(13) 0.0524(8) Uani 1 1 d .
H11 H 0.6349 0.2088 0.6457 0.063 Uiso 1 1 calc R
C12 C 0.5694(3) 0.2173(2) 0.73075(15) 0.0713(10) Uani 1 1 d .
H12 H 0.6321 0.2401 0.7476 0.086 Uiso 1 1 calc R
C13 C 0.4771(3) 0.2026(2) 0.76651(15) 0.0715(11) Uani 1 1 d .
H13 H 0.4772 0.2151 0.8076 0.086 Uiso 1 1 calc R
C14 C 0.3842(3) 0.16941(19) 0.74216(15) 0.0690(10) Uani 1 1 d .
H14 H 0.3211 0.1596 0.7667 0.083 Uiso 1 1 calc R
C15 C 0.3837(3) 0.15024(18) 0.68093(13) 0.0563(8) Uani 1 1 d .
H15 H 0.3205 0.1275 0.6645 0.068 Uiso 1 1 calc R
C16 C 0.6683(2) 0.14272(13) 0.45069(11) 0.0345(6) Uani 1 1 d .
C17 C 0.6554(3) 0.14936(16) 0.38750(12) 0.0476(7) Uani 1 1 d .
H17 H 0.5825 0.1493 0.3703 0.057 Uiso 1 1 calc R
C18 C 0.7500(3) 0.15602(18) 0.35069(14) 0.0604(9) Uani 1 1 d .
H18 H 0.7408 0.1600 0.3086 0.072 Uiso 1 1 calc R
C19 C 0.8585(3) 0.15693(17) 0.37548(15) 0.0579(8) Uani 1 1 d .
H19 H 0.9220 0.1616 0.3502 0.070 Uiso 1 1 calc R
C20 C 0.8726(3) 0.15098(16) 0.43694(14) 0.0527(8) Uani 1 1 d .
H20 H 0.9459 0.1521 0.4536 0.063 Uiso 1 1 calc R
C21 C 0.7788(2) 0.14336(14) 0.47474(13) 0.0428(7) Uani 1 1 d .
H21 H 0.7895 0.1386 0.5167 0.051 Uiso 1 1 calc R
C22 C 0.4429(3) 0.01924(16) 0.37671(15) 0.0551(9) Uani 1 1 d D
H22 H 0.5082(18) 0.0199(14) 0.3986(11) 0.048(9) Uiso 1 1 d D
C23 C 0.3459(3) 0.00501(16) 0.41098(15) 0.0563(9) Uani 1 1 d .
H23 H 0.354(2) -0.0032(14) 0.4538(12) 0.049(8) Uiso 1 1 d .
C24 C 0.2340(4) -0.0204(2) 0.38635(18) 0.0883(13) Uani 1 1 d .
H24A H 0.2450 -0.0670 0.3708 0.106 Uiso 1 1 calc R
H24B H 0.1799 -0.0232 0.4199 0.106 Uiso 1 1 calc R
C25 C 0.1825(4) 0.0221(2) 0.3373(2) 0.1166(18) Uani 1 1 d .
H25A H 0.1002 0.0234 0.3434 0.140 Uiso 1 1 calc R
H25B H 0.1966 -0.0006 0.2984 0.140 Uiso 1 1 calc R
C26 C 0.2259(4) 0.09528(19) 0.33330(17) 0.0642(10) Uani 1 1 d .
H26 H 0.175(3) 0.1309(16) 0.3425(13) 0.053(10) Uiso 1 1 d .
C27 C 0.3231(4) 0.1130(2) 0.30315(14) 0.0609(9) Uani 1 1 d .
H27 H 0.335(3) 0.1588(17) 0.2906(15) 0.068(11) Uiso 1 1 d .
C28 C 0.4030(5) 0.0640(2) 0.27074(16) 0.1087(18) Uani 1 1 d .
H28A H 0.3612 0.0422 0.2375 0.130 Uiso 1 1 calc R
H28B H 0.4643 0.0910 0.2526 0.130 Uiso 1 1 calc R
C29 C 0.4544(4) 0.0094(2) 0.30832(15) 0.0859(13) Uani 1 1 d .
H29A H 0.5352 0.0063 0.2983 0.103 Uiso 1 1 calc R
H29B H 0.4193 -0.0344 0.2973 0.103 Uiso 1 1 calc R

loop_
_atom_site_aniso_label
_atom_site_aniso_U_11
_atom_site_aniso_U_22
_atom_site_aniso_U_33
_atom_site_aniso_U_23
_atom_site_aniso_U_13
_atom_site_aniso_U_12
Rh1 0.03972(13) 0.03841(13) 0.03386(12) 0.00357(10) -0.00757(10) 0.00068(10)
Cl1 0.0594(5) 0.0440(4) 0.0499(4) -0.0003(3) -0.0030(4) 0.0102(3)
O1 0.0354(10) 0.0449(11) 0.0296(9) -0.0021(8) 0.0009(8) -0.0025(9)
N1 0.0339(12) 0.0351(13) 0.0354(11) 0.0024(9) -0.0021(10) -0.0004(10)
C1 0.0391(15) 0.0353(15) 0.0311(13) 0.0035(11) -0.0013(12) -0.0003(12)
C2 0.0352(15) 0.0361(15) 0.0348(14) 0.0038(12) 0.0011(12) 0.0008(12)
C3 0.0453(17) 0.0348(15) 0.0266(13) 0.0024(11) -0.0019(12) 0.0013(12)
C4 0.0314(14) 0.0424(17) 0.0359(14) 0.0035(13) -0.0024(11) -0.0037(12)
C5 0.0441(18) 0.0405(18) 0.0548(18) 0.0047(14) 0.0037(15) 0.0014(14)
C6 0.0422(19) 0.059(2) 0.075(2) 0.0008(17) 0.0005(17) 0.0074(16)
C7 0.0381(19) 0.081(3) 0.099(3) -0.002(2) 0.0073(18) -0.0093(19)
C8 0.059(2) 0.052(2) 0.145(4) 0.009(2) 0.015(2) -0.017(2)
C9 0.050(2) 0.0401(19) 0.100(3) 0.0074(17) 0.0053(19) -0.0014(16)
C10 0.0420(17) 0.0436(17) 0.0321(14) 0.0016(12) 0.0007(13) 0.0045(13)
C11 0.053(2) 0.065(2) 0.0399(16) -0.0067(15) 0.0036(15) -0.0025(16)
C12 0.067(2) 0.098(3) 0.049(2) -0.0234(19) -0.0068(18) -0.003(2)
C13 0.079(3) 0.099(3) 0.0360(18) -0.0146(18) -0.0024(18) 0.023(2)
C14 0.066(3) 0.098(3) 0.0440(19) 0.0097(19) 0.0163(18) 0.015(2)
C15 0.050(2) 0.078(2) 0.0411(17) 0.0040(16) 0.0038(14) -0.0022(17)
C16 0.0390(16) 0.0316(14) 0.0329(14) -0.0008(12) 0.0008(12) 0.0006(11)
C17 0.0484(19) 0.0574(19) 0.0369(16) 0.0015(14) 0.0026(13) 0.0018(15)
C18 0.066(2) 0.076(2) 0.0396(17) 0.0016(16) 0.0116(17) 0.003(2)
C19 0.055(2) 0.061(2) 0.0577(19) -0.0056(17) 0.0214(17) -0.0014(18)
C20 0.0408(18) 0.060(2) 0.0575(19) -0.0072(16) 0.0020(15) -0.0018(15)
C21 0.0437(18) 0.0448(17) 0.0399(15) -0.0020(13) -0.0001(13) -0.0020(14)
C22 0.072(2) 0.0398(18) 0.0538(19) -0.0025(15) -0.0169(19) 0.0133(17)
C23 0.078(3) 0.0423(18) 0.049(2) 0.0099(14) -0.0236(18) -0.0065(16)
C24 0.102(3) 0.063(2) 0.100(3) 0.024(2) -0.041(3) -0.036(2)
C25 0.112(4) 0.089(3) 0.148(4) 0.028(3) -0.078(3) -0.041(3)
C26 0.070(3) 0.057(2) 0.065(2) 0.0076(18) -0.039(2) 0.000(2)
C27 0.093(3) 0.052(2) 0.0380(16) 0.0020(17) -0.0204(18) 0.011(2)
C28 0.183(5) 0.096(3) 0.048(2) -0.005(2) -0.002(3) 0.065(3)
C29 0.124(4) 0.078(3) 0.056(2) -0.011(2) -0.004(2) 0.033(2)

loop_
_atom_type_symbol
_atom_type_description
_atom_type_scat_dispersion_real
_atom_type_scat_dispersion_imag
_atom_type_scat_source
C C 0.0033 0.0016 'International Tables Vol C Tables 4.2.6.8 and 6.1.1.4'
H H 0.0000 0.0000 'International Tables Vol C Tables 4.2.6.8 and 6.1.1.4'
N N 0.0061 0.0033 'International Tables Vol C Tables 4.2.6.8 and 6.1.1.4'
O O 0.0106 0.0060 'International Tables Vol C Tables 4.2.6.8 and 6.1.1.4'
Cl Cl 0.1484 0.1585 'International Tables Vol C Tables 4.2.6.8 and 6.1.1.4'
Rh Rh -1.1178 0.9187 'International Tables Vol C Tables 4.2.6.8 and 6.1.1.4'

loop_
_geom_angle_atom_site_label_1
_geom_angle_atom_site_label_2
_geom_angle_atom_site_label_3
_geom_angle
C1 Rh1 C22 93.48(12)
C1 Rh1 C23 93.18(11)
C22 Rh1 C23 38.54(13)
C1 Rh1 C27 159.61(14)
C22 Rh1 C27 81.72(13)
C23 Rh1 C27 95.17(13)
C1 Rh1 C26 164.24(15)
C22 Rh1 C26 91.61(15)
C23 Rh1 C26 81.60(13)
C27 Rh1 C26 36.13(14)
C1 Rh1 Cl1 87.45(7)
C22 Rh1 Cl1 159.13(11)
C23 Rh1 Cl1 162.29(11)
C27 Rh1 Cl1 90.17(10)
C26 Rh1 Cl1 93.07(10)
C2 O1 C3 107.2(2)
C2 N1 C1 110.8(2)
C2 N1 C4 125.7(2)
C1 N1 C4 123.5(2)
C3 C1 N1 102.6(2)
C3 C1 Rh1 131.94(19)
N1 C1 Rh1 124.62(19)
O1 C2 N1 109.3(2)
O1 C2 C10 118.1(2)
N1 C2 C10 132.5(3)
C1 C3 O1 110.0(2)
C1 C3 C16 134.5(2)
O1 C3 C16 115.4(2)
C5 C4 C9 121.1(3)
C5 C4 N1 119.2(2)
C9 C4 N1 119.6(3)
C4 C5 C6 119.8(3)
C7 C6 C5 119.9(3)
C6 C7 C8 120.4(3)
C7 C8 C9 120.6(3)
C8 C9 C4 118.2(3)
C15 C10 C11 119.3(3)
C15 C10 C2 123.8(3)
C11 C10 C2 116.9(3)
C12 C11 C10 119.6(3)
C13 C12 C11 120.8(3)
C12 C13 C14 120.1(3)
C13 C14 C15 120.2(3)
C10 C15 C14 119.9(3)
C21 C16 C17 118.2(2)
C21 C16 C3 122.2(2)
C17 C16 C3 119.5(2)
C18 C17 C16 120.1(3)
C17 C18 C19 120.7(3)
C20 C19 C18 120.0(3)
C19 C20 C21 120.4(3)
C20 C21 C16 120.6(3)
C23 C22 C29 125.6(3)
C23 C22 Rh1 70.89(19)
C29 C22 Rh1 113.0(2)
C22 C23 C24 125.7(3)
C22 C23 Rh1 70.57(18)
C24 C23 Rh1 111.5(2)
C25 C24 C23 115.7(3)
C24 C25 C26 115.3(3)
C27 C26 C25 123.1(4)
C27 C26 Rh1 71.2(2)
C25 C26 Rh1 110.5(2)
C26 C27 C28 126.1(4)
C26 C27 Rh1 72.71(19)
C28 C27 Rh1 109.0(2)
C29 C28 C27 116.2(3)
C28 C29 C22 115.3(3)

loop_
_geom_bond_atom_site_label_1
_geom_bond_atom_site_label_2
_geom_bond_distance
Rh1 C1 2.034(3)
Rh1 C22 2.096(3)
Rh1 C23 2.100(3)
Rh1 C27 2.176(3)
Rh1 C26 2.195(3)
Rh1 Cl1 2.3792(16)
O1 C2 1.317(3)
O1 C3 1.408(3)
N1 C2 1.324(3)
N1 C1 1.425(3)
N1 C4 1.450(3)
C1 C3 1.360(4)
C2 C10 1.469(4)
C3 C16 1.459(4)
C4 C5 1.367(4)
C4 C9 1.377(4)
C5 C6 1.373(4)
C6 C7 1.357(5)
C7 C8 1.374(5)
C8 C9 1.377(4)
C10 C15 1.382(4)
C10 C11 1.391(4)
C11 C12 1.381(4)
C12 C13 1.362(5)
C13 C14 1.367(5)
C14 C15 1.389(4)
C16 C21 1.393(4)
C16 C17 1.396(4)
C17 C18 1.373(4)
C18 C19 1.377(4)
C19 C20 1.358(4)
C20 C21 1.379(4)
C22 C23 1.385(5)
C22 C29 1.513(4)
C23 C24 1.496(5)
C24 C25 1.478(5)
C25 C26 1.503(5)
C26 C27 1.355(5)
C27 C28 1.504(5)
C28 C29 1.465(5)
